data_7111446
loop_
_publ_author_name
'Galet, Ana'
'Mu&#xFFFD;oz, M. Carmen'
'Mart&#xFFFD;nez, V&#xFFFD;ctor'
'Real, Jos&#xFFFD; Antonio'

_publ_section_title
;
 Supramolecular isomerism in spin crossover networks with aurophilic
 interactions
;
_journal_issue 20
_journal_name_full 'Chemical Communications'
_journal_page_first 2268
_journal_page_last 2269
_journal_paper_doi 10.1039/b409974e
_journal_year 2004
_chemical_formula_sum 'C48 H28 Au6 Fe3 N24 O2'
_chemical_formula_weight 2322.29
_chemical_name_systematic
;
?
;
_space_group_IT_number 147
_symmetry_cell_setting trigonal
_symmetry_space_group_name_Hall '-P 3'
_symmetry_space_group_name_H-M 'P -3'
_atom_sites_solution_hydrogens geom
_atom_sites_solution_primary direct
_atom_sites_solution_secondary difmap
_audit_creation_method SHELXL-97
_cell_angle_alpha 90.00
_cell_angle_beta 90.00
_cell_angle_gamma 120.00
_cell_formula_units_Z 1
_cell_length_a 15.7900(7)
_cell_length_b 15.7900(7)
_cell_length_c 7.0130(3)
_cell_measurement_reflns_used 25
_cell_measurement_temperature 293(2)
_cell_measurement_theta_max 20
_cell_measurement_theta_min 12
_cell_volume 1514.25(11)
_computing_structure_refinement 'SHELXL-97 (Sheldrick, 1997)'
_diffrn_ambient_temperature 293(2)
_diffrn_measured_fraction_theta_full 0.993
_diffrn_measured_fraction_theta_max 0.993
_diffrn_radiation_monochromator graphite
_diffrn_radiation_source 'fine-focus sealed tube'
_diffrn_radiation_type MoK\a
_diffrn_radiation_wavelength 0.71073
_diffrn_reflns_av_R_equivalents 0.0309
_diffrn_reflns_av_sigmaI/netI 0.0659
_diffrn_reflns_limit_h_max 20
_diffrn_reflns_limit_h_min -20
_diffrn_reflns_limit_k_max 17
_diffrn_reflns_limit_k_min -17
_diffrn_reflns_limit_l_max 8
_diffrn_reflns_limit_l_min -9
_diffrn_reflns_number 3820
_diffrn_reflns_theta_full 27.48
_diffrn_reflns_theta_max 27.48
_diffrn_reflns_theta_min 1.49
_exptl_absorpt_coefficient_mu 15.227
_exptl_absorpt_correction_T_max 0.833
_exptl_absorpt_correction_T_min 0.642
_exptl_absorpt_correction_type empirical
_exptl_crystal_colour yellow
_exptl_crystal_density_diffrn 2.547
_exptl_crystal_density_method 'not measured'
_exptl_crystal_description needles
_exptl_crystal_F_000 1052
_exptl_crystal_size_max 0.10
_exptl_crystal_size_mid 0.02
_exptl_crystal_size_min 0.02
_refine_diff_density_max 1.575
_refine_diff_density_min -1.262
_refine_diff_density_rms 0.600
_refine_ls_extinction_method none
_refine_ls_goodness_of_fit_ref 1.109
_refine_ls_hydrogen_treatment mixed
_refine_ls_matrix_type full
_refine_ls_number_parameters 54
_refine_ls_number_reflns 2306
_refine_ls_number_restraints 2
_refine_ls_restrained_S_all 1.109
_refine_ls_R_factor_all 0.1093
_refine_ls_R_factor_gt 0.0727
_refine_ls_shift/su_max 0.030
_refine_ls_shift/su_mean 0.004
_refine_ls_structure_factor_coef Fsqd
_refine_ls_weighting_details 'calc w=1/[\s^2^(Fo^2^)+(0.1447P)^2^+15.2647P] where P=(Fo^2^+2Fc^2^)/3'
_refine_ls_weighting_scheme calc
_refine_ls_wR_factor_gt 0.2094
_refine_ls_wR_factor_ref 0.2513
_reflns_number_gt 1623
_reflns_number_total 2306
_reflns_threshold_expression >2sigma(I)
_cod_data_source_file b409974esup1.cif
_cod_data_source_block 1a_293K
_cod_original_sg_symbol_H-M P-3
_cod_database_code 7111446

loop_
_symmetry_equiv_pos_as_xyz
'x, y, z'
'-y, x-y, z'
'-x+y, -x, z'
'-x, -y, -z'
'y, -x+y, -z'
'x-y, x, -z'

loop_
_atom_site_label
_atom_site_type_symbol
_atom_site_fract_x
_atom_site_fract_y
_atom_site_fract_z
_atom_site_U_iso_or_equiv
_atom_site_adp_type
_atom_site_occupancy
_atom_site_symmetry_multiplicity
_atom_site_calc_flag
_atom_site_refinement_flags
Au1 Au 0.26114(5) -0.26108(5) -0.00008(9) 0.0546(4) Uani 1 1 d .
Fe1 Fe 0.5000 0.0000 -0.5000 0.0207(6) Uani 1 2 d S
N1 N 0.4026(10) -0.1126(10) -0.305(2) 0.039(3) Uiso 1 1 d .
C1 C 0.3511(14) -0.1673(15) -0.196(3) 0.051(4) Uiso 1 1 d .
N2 N 0.5153(10) 0.1122(10) -0.3073(19) 0.038(3) Uiso 1 1 d .
C2 C 0.1680(15) -0.3497(15) 0.193(3) 0.054(5) Uiso 1 1 d .
N3 N 0.3728(9) -0.0005(9) -0.6269(19) 0.043(3) Uiso 1 1 d G
C7 C 0.2810(11) -0.0803(8) -0.664(3) 0.085(8) Uiso 1 1 d G
C6 C 0.2063(9) -0.0658(14) -0.730(3) 0.106(10) Uiso 1 1 d GD
C5 C 0.2234(13) 0.0285(17) -0.760(3) 0.102(10) Uiso 1 1 d G
C4 C 0.3153(16) 0.1084(12) -0.723(4) 0.162(18) Uiso 1 1 d G
C3 C 0.3900(11) 0.0938(8) -0.656(3) 0.076(7) Uiso 1 1 d G
C8 C 0.1142(18) -0.140(3) -0.759(8) 0.166(19) Uiso 1 1 d D
N4 N 0.0258(17) -0.205(3) -0.772(8) 0.194(18) Uiso 1 1 d D
O1 O 1.0000 0.0000 0.5000 0.061(9) Uiso 1 6 d S
O2 O 0.0000 0.0000 -1.0000 0.188(8) Uiso 1 6 d S

loop_
_atom_site_aniso_label
_atom_site_aniso_U_11
_atom_site_aniso_U_22
_atom_site_aniso_U_33
_atom_site_aniso_U_23
_atom_site_aniso_U_13
_atom_site_aniso_U_12
Au1 0.0493(5) 0.0491(5) 0.0287(4) 0.0108(3) 0.0107(3) -0.0029(3)
Fe1 0.0231(13) 0.0199(13) 0.0178(12) 0.0011(9) 0.0024(10) 0.0098(11)

loop_
_atom_type_symbol
_atom_type_description
_atom_type_scat_dispersion_real
_atom_type_scat_dispersion_imag
_atom_type_scat_source
C C 0.0033 0.0016 'International Tables Vol C Tables 4.2.6.8 and 6.1.1.4'
H H 0.0000 0.0000 'International Tables Vol C Tables 4.2.6.8 and 6.1.1.4'
N N 0.0061 0.0033 'International Tables Vol C Tables 4.2.6.8 and 6.1.1.4'
O O 0.0106 0.0060 'International Tables Vol C Tables 4.2.6.8 and 6.1.1.4'
Au Au -2.0133 8.8022 'International Tables Vol C Tables 4.2.6.8 and 6.1.1.4'
Fe Fe 0.3463 0.8444 'International Tables Vol C Tables 4.2.6.8 and 6.1.1.4'

loop_
_geom_angle_atom_site_label_1
_geom_angle_atom_site_label_2
_geom_angle_atom_site_label_3
_geom_angle
_geom_angle_site_symmetry_1
_geom_angle_site_symmetry_3
C2 Au1 C1 176.7(8) . .
N2 Fe1 N2 180.0(7) . 4_654
N2 Fe1 N1 88.8(5) . 4_654
N2 Fe1 N1 91.2(5) 4_654 4_654
N2 Fe1 N1 91.2(5) . .
N2 Fe1 N1 88.8(5) 4_654 .
N1 Fe1 N1 180.0(8) 4_654 .
N2 Fe1 N3 90.9(5) . 4_654
N2 Fe1 N3 89.1(5) 4_654 4_654
N1 Fe1 N3 88.8(5) 4_654 4_654
N1 Fe1 N3 91.2(5) . 4_654
N2 Fe1 N3 89.1(5) . .
N2 Fe1 N3 90.9(5) 4_654 .
N1 Fe1 N3 91.2(5) 4_654 .
N1 Fe1 N3 88.8(5) . .
N3 Fe1 N3 180.0 4_654 .
C1 N1 Fe1 175.7(15) . .
N1 C1 Au1 178.6(17) . .
C2 N2 Fe1 174.7(15) 6 .
N2 C2 Au1 179(2) 5 .
C7 N3 C3 120.0 . .
C7 N3 Fe1 128.2(8) . .
C3 N3 Fe1 111.6(8) . .
C6 C7 N3 120.0 . .
C8 C6 C7 123(3) . .
C8 C6 C5 117(3) . .
C7 C6 C5 120.0 . .
C4 C5 C6 120.0 . .
C3 C4 C5 120.0 . .
C4 C3 N3 120.0 . .
N4 C8 C6 174(6) . .

loop_
_geom_bond_atom_site_label_1
_geom_bond_atom_site_label_2
_geom_bond_distance
_geom_bond_site_symmetry_2
Au1 C2 1.98(2) .
Au1 C1 2.00(2) .
Fe1 N2 2.144(14) .
Fe1 N2 2.144(14) 4_654
Fe1 N1 2.158(14) 4_654
Fe1 N1 2.158(14) .
Fe1 N3 2.193(11) 4_654
Fe1 N3 2.193(11) .
N1 C1 1.13(2) .
N2 C2 1.18(2) 6
C2 N2 1.18(2) 5
N3 C7 1.3900 .
N3 C3 1.3900 .
C7 C6 1.3900 .
C6 C8 1.352(10) .
C6 C5 1.3900 .
C5 C4 1.3900 .
C4 C3 1.3900 .
C8 N4 1.256(10) .
